data_7133346
loop_
_publ_author_name
'Fritsche, Paul'
'Geyer, Lucia'
'Czernetzki, Corinna'
'Hierlmeier, Gabriele'

_publ_section_title
;
 Coordination-induced reductive elimination from a titanium(IV) complex.
;
_journal_issue 68
_journal_name_full 'Chemical communications (Cambridge, England)'
_journal_page_first 9030
_journal_page_last 9033
_journal_paper_doi 10.1039/d4cc02500h
_journal_volume 60
_journal_year 2024
_chemical_formula_moiety 'C30 H31 N3 Ti'
_chemical_formula_sum 'C30 H31 N3 Ti'
_chemical_formula_weight 481.48
_space_group_crystal_system monoclinic
_space_group_IT_number 14
_space_group_name_Hall '-P 2ybc'
_space_group_name_H-M_alt 'P 1 21/c 1'
_atom_sites_solution_hydrogens geom
_atom_sites_solution_primary dual
_audit_creation_date 2024-07-05
_audit_creation_method
;
Olex2 1.5
(compiled 2023.08.24 svn.re1ec1418 for OlexSys, GUI svn.r6817)
;
_audit_update_record
;
2024-07-05 deposited with the CCDC.	2024-07-15 downloaded from the CCDC.
;
_cell_angle_alpha 90
_cell_angle_beta 103.6090(10)
_cell_angle_gamma 90
_cell_formula_units_Z 4
_cell_length_a 11.5575(2)
_cell_length_b 17.8865(3)
_cell_length_c 11.9883(2)
_cell_measurement_reflns_used 12822
_cell_measurement_temperature 100.4(9)
_cell_measurement_theta_max 73.9700
_cell_measurement_theta_min 3.9180
_cell_volume 2408.68(7)
_computing_cell_refinement 'CrysAlisPro 1.171.41.93a (Rigaku OD, 2020)'
_computing_data_collection 'CrysAlisPro 1.171.41.93a (Rigaku OD, 2020)'
_computing_data_reduction 'CrysAlisPro 1.171.41.93a (Rigaku OD, 2020)'
_computing_molecular_graphics 'Olex2 1.5 (Dolomanov et al., 2009)'
_computing_publication_material 'Olex2 1.5 (Dolomanov et al., 2009)'
_computing_structure_refinement 'SHELXL 2018/3 (Sheldrick, 2015)'
_computing_structure_solution 'SHELXT  (Sheldrick, 2015)'
_diffrn_ambient_environment N~2~
_diffrn_ambient_temperature 100.4(9)
_diffrn_detector 'Hybrid Pixel Array Detector'
_diffrn_detector_area_resol_mean 10.0000
_diffrn_detector_type 'HyPix-Arc 150'
_diffrn_measured_fraction_theta_full 1.000
_diffrn_measured_fraction_theta_max 0.991
_diffrn_measurement_details
;
List of Runs (angles in degrees, time in seconds):

  # Type    Start    End  Width  t~exp~   \w     \q     \k     \f   Frames
#--------------------------------------------------------------------------
  1  \w     30.00  77.00   0.50    0.50    --   59.77-125.00 150.00   94
  2  \w     20.00  51.00   0.50    0.50    --   59.77 -95.00-150.00   62
  3  \w    -71.00 -21.00   0.50    0.50    --  -61.73 125.00 120.00  100
  4  \w   -121.00 -88.00   0.50    2.00    --  -76.34 -15.00 120.00   66
  5  \w    -68.00 -34.00   0.50    2.00    --  -76.34 112.00-120.00   68
  6  \w   -112.00 -56.00   0.50    2.00    --  -76.34 -15.00-120.00  112
  7  \w   -114.00 -63.00   0.50    2.00    --  -76.34 -15.00 -30.00  102
  8  \w    -91.00 -65.00   0.50    2.00    --  -79.50 130.00 115.20   52
  9  \w    -98.00 -72.00   0.50    2.00    --  -79.50 120.00 158.45   52
 10  \w     49.00  75.00   0.50    2.00    --   80.34 -95.00 150.00   52
 11  \w     54.00  98.00   0.50    2.00    --   80.34  15.00 -90.00   88
 12  \w     88.00 125.00   0.50    2.00    --   80.34  15.00 -60.00   74
 13  \w     44.00  82.00   0.50    2.00    --   80.34 -95.00  90.00   76
 14  \w     40.00  65.00   0.50    2.00    --   80.34 -95.00-120.00   50
 15  \w     41.00  75.00   0.50    2.00    --   80.34-112.00  30.00   68
 16  \w     58.00  94.00   0.50    2.00    --   80.34  15.00  60.00   72
 17  \w     42.00  82.00   0.50    2.00    --   80.34 -95.00  60.00   80
 18  \w     37.00  62.00   0.50    2.00    --   80.34-112.00  90.00   50
 19  \w     86.00 127.00   0.50    2.00    --   80.34  15.00 150.00   82
 20  \w     41.00  66.00   0.50    2.00    --   80.34-112.00 -60.00   50
 21  \w     44.00  69.00   0.50    2.00    --   80.34 -95.00 -30.00   50
 22  \w     59.00  85.00   0.50    2.00    --   80.34  15.00 150.00   52
 23  \w     42.00  81.00   0.50    2.00    --   80.34 -95.00-180.00   78
 24  \w     39.00  91.00   0.50    2.00    --   80.34-112.00 -90.00  104
 25  \w     38.00  92.00   0.50    2.00    --   80.34-112.00 -30.00  108
 26  \w     44.00  69.00   0.50    2.00    --   80.34 -95.00   0.00   50
 27  \w     57.00  82.00   0.50    2.00    --   80.34 -95.00  30.00   50
 28  \w     41.00  66.00   0.50    2.00    --   80.34 -95.00 120.00   50
 29  \w     55.00  92.00   0.50    2.00    --   80.34-112.00-180.00   74
 30  \w     54.00  89.00   0.50    2.00    --   80.34-112.00-120.00   70
 31  \w     40.00  65.00   0.50    2.00    --   80.34 -95.00-150.00   50
 32  \w     99.00 127.00   0.50    2.00    --   80.34  15.00  60.00   56
 33  \w     37.00  62.00   0.50    2.00    --   80.34-112.00-150.00   50
 34  \w     37.00  62.00   0.50    2.00    --   80.34-112.00   0.00   50
 35  \w     81.00 110.00   0.50    2.00    --   80.34  15.00-150.00   58
 36  \w    101.00 126.00   0.50    2.00    --   80.34  15.00  90.00   50
 37  \w     46.00  75.00   0.50    2.00    --   83.50 -76.00  70.91   58
;
_diffrn_measurement_device 'four-circle diffractometer'
_diffrn_measurement_device_type 'XtaLAB Synergy R, HyPix-Arc 150'
_diffrn_measurement_method '\w scans'
_diffrn_orient_matrix_type 'CrysAlisPro convention (1999,Acta A55,543-557)'
_diffrn_orient_matrix_UB_11 0.0381940000
_diffrn_orient_matrix_UB_12 -0.0796342000
_diffrn_orient_matrix_UB_13 -0.0247496000
_diffrn_orient_matrix_UB_21 0.0990741000
_diffrn_orient_matrix_UB_22 0.0019494000
_diffrn_orient_matrix_UB_23 0.1112981000
_diffrn_orient_matrix_UB_31 -0.0867571000
_diffrn_orient_matrix_UB_32 -0.0327865000
_diffrn_orient_matrix_UB_33 0.0669804000
_diffrn_radiation_monochromator mirror
_diffrn_radiation_probe x-ray
_diffrn_radiation_type 'Cu K\a'
_diffrn_radiation_wavelength 1.54184
_diffrn_reflns_av_R_equivalents 0.0332
_diffrn_reflns_av_unetI/netI 0.0278
_diffrn_reflns_Laue_measured_fraction_full 1.000
_diffrn_reflns_Laue_measured_fraction_max 0.991
_diffrn_reflns_limit_h_max 12
_diffrn_reflns_limit_h_min -14
_diffrn_reflns_limit_k_max 22
_diffrn_reflns_limit_k_min -22
_diffrn_reflns_limit_l_max 14
_diffrn_reflns_limit_l_min -13
_diffrn_reflns_number 25101
_diffrn_reflns_point_group_measured_fraction_full 1.000
_diffrn_reflns_point_group_measured_fraction_max 0.991
_diffrn_reflns_theta_full 67.684
_diffrn_reflns_theta_max 74.170
_diffrn_reflns_theta_min 3.935
_diffrn_source 'Rotating-anode X-ray tube'
_diffrn_source_type 'PhotonJet R (Cu) X-ray Source'
_exptl_absorpt_coefficient_mu 3.178
_exptl_absorpt_correction_T_max 1.000
_exptl_absorpt_correction_T_min 0.721
_exptl_absorpt_correction_type gaussian
_exptl_absorpt_process_details
;
CrysAlisPro 1.171.41.93a (Rigaku Oxford Diffraction, 2020)
Numerical absorption correction based on gaussian integration over
a multifaceted crystal model
Empirical absorption correction using spherical harmonics,
implemented in SCALE3 ABSPACK scaling algorithm.
;
_exptl_crystal_colour 'clear light orange'
_exptl_crystal_colour_lustre clear
_exptl_crystal_colour_modifier light
_exptl_crystal_colour_primary orange
_exptl_crystal_density_diffrn 1.328
_exptl_crystal_description plate
_exptl_crystal_F_000 1016
_exptl_crystal_size_max 0.175
_exptl_crystal_size_mid 0.057
_exptl_crystal_size_min 0.018
_refine_diff_density_max 0.374
_refine_diff_density_min -0.589
_refine_diff_density_rms 0.058
_refine_ls_extinction_method none
_refine_ls_goodness_of_fit_ref 1.135
_refine_ls_hydrogen_treatment constr
_refine_ls_matrix_type full
_refine_ls_number_parameters 310
_refine_ls_number_reflns 4851
_refine_ls_number_restraints 0
_refine_ls_restrained_S_all 1.135
_refine_ls_R_factor_all 0.0468
_refine_ls_R_factor_gt 0.0419
_refine_ls_shift/su_max 0.001
_refine_ls_shift/su_mean 0.000
_refine_ls_structure_factor_coef Fsqd
_refine_ls_weighting_details 'w=1/[\s^2^(Fo^2^)+(0.0685P)^2^+0.7734P] where P=(Fo^2^+2Fc^2^)/3'
_refine_ls_weighting_scheme calc
_refine_ls_wR_factor_gt 0.1184
_refine_ls_wR_factor_ref 0.1208
_reflns_Friedel_coverage 0.000
_reflns_number_gt 4230
_reflns_number_total 4851
_reflns_threshold_expression 'I > 2\s(I)'
_cod_data_source_file d4cc02500h2.cif
_cod_data_source_block gahi017_mp
_cod_depositor_comments 'Adding full bibliography for 7133345--7133348.cif.'
_cod_database_code 7133346
_shelx_shelxl_version_number 2018/3
_chemical_oxdiff_formula C30H31N3Ti
_chemical_oxdiff_usercomment 'orange plates'
_shelx_space_group_comment
;
The symmetry employed for this shelxl refinement is uniquely defined
by the following loop, which should always be used as a source of
symmetry information in preference to the above space-group names.
They are only intended as comments.
;
_olex2_refinement_description
;
1. Fixed Uiso
 At 1.2 times of:
  All C(H) groups, All C(H,H) groups
 At 1.5 times of:
  All C(H,H,H) groups
2.a Secondary CH2 refined with riding coordinates:
 C23(H23A,H23B), C7(H7A,H7B), C24(H24A,H24B), C1(H1A,H1B)
2.b Aromatic/amide H refined with riding coordinates:
 C10(H10), C12(H12), C26(H26), C5(H5), C3(H3), C30(H30), C20(H20), C11(H11),
 C18(H18), C4(H4), C29(H29), C19(H19), C28(H28), C27(H27)
2.c Idealised Me refined as rotating group:
 C15(H15A,H15B,H15C), C14(H14A,H14B,H14C), C22(H22A,H22B,H22C)
;
_olex2_submission_special_instructions 'No special instructions were received'
_oxdiff_exptl_absorpt_empirical_details
;
Empirical correction (ABSPACK) includes:
- Absorption correction using spherical harmonics
- Frame scaling
;
_oxdiff_exptl_absorpt_empirical_full_max 1.638
_oxdiff_exptl_absorpt_empirical_full_min 0.662

loop_
_space_group_symop_operation_xyz
'x, y, z'
'-x, y+1/2, -z+1/2'
'-x, -y, -z'
'x, -y-1/2, z-1/2'

loop_
_atom_site_label
_atom_site_type_symbol
_atom_site_fract_x
_atom_site_fract_y
_atom_site_fract_z
_atom_site_U_iso_or_equiv
_atom_site_adp_type
_atom_site_occupancy
_atom_site_site_symmetry_order
_atom_site_calc_flag
_atom_site_refinement_flags_posn
_atom_site_refinement_flags_adp
_atom_site_refinement_flags_occupancy
_atom_site_disorder_assembly
_atom_site_disorder_group
Ti1 Ti 0.38968(3) 0.63887(2) 0.48294(3) 0.02080(12) Uani 1 1 d . . . . .
N1 N 0.36666(14) 0.60100(9) 0.64735(13) 0.0232(3) Uani 1 1 d . . . . .
N3 N 0.23151(14) 0.59441(10) 0.45700(13) 0.0236(3) Uani 1 1 d . . . . .
N2 N 0.54017(14) 0.66105(10) 0.59425(13) 0.0233(3) Uani 1 1 d . . . . .
C21 C 0.28817(17) 0.55668(11) 0.28809(16) 0.0241(4) Uani 1 1 d . . . . .
C8 C 0.62209(16) 0.71304(12) 0.56464(16) 0.0229(4) Uani 1 1 d . . . . .
C16 C 0.19374(17) 0.57439(11) 0.34051(16) 0.0236(4) Uani 1 1 d . . . . .
C9 C 0.62082(17) 0.78880(12) 0.59750(16) 0.0254(4) Uani 1 1 d . . . . .
C6 C 0.26074(17) 0.57200(11) 0.65509(17) 0.0248(4) Uani 1 1 d . . . . .
C23 C 0.41137(17) 0.55693(12) 0.36220(16) 0.0245(4) Uani 1 1 d . . . . .
H23A H 0.470864 0.572213 0.319194 0.029 Uiso 1 1 calc R U . . .
H23B H 0.433641 0.507711 0.398740 0.029 Uiso 1 1 calc R U . . .
C13 C 0.70182(16) 0.68926(12) 0.49922(16) 0.0241(4) Uani 1 1 d . . . . .
C25 C 0.23071(17) 0.76541(11) 0.34251(16) 0.0239(4) Uani 1 1 d . . . . .
C2 C 0.45869(18) 0.60399(11) 0.73932(16) 0.0246(4) Uani 1 1 d . . . . .
C7 C 0.16966(17) 0.57236(12) 0.54331(16) 0.0255(4) Uani 1 1 d . . . . .
H7A H 0.134370 0.522004 0.526252 0.031 Uiso 1 1 calc R U . . .
H7B H 0.105164 0.608249 0.546013 0.031 Uiso 1 1 calc R U . . .
C24 C 0.35434(17) 0.74385(12) 0.39937(16) 0.0256(4) Uani 1 1 d . . . . .
H24A H 0.386102 0.782905 0.456961 0.031 Uiso 1 1 calc R U . . .
H24B H 0.401716 0.746205 0.340572 0.031 Uiso 1 1 calc R U . . .
C17 C 0.07556(17) 0.57828(12) 0.27504(17) 0.0274(4) Uani 1 1 d . . . . .
C1 C 0.56769(18) 0.63888(12) 0.71508(17) 0.0268(4) Uani 1 1 d . . . . .
H1A H 0.591393 0.683163 0.764746 0.032 Uiso 1 1 calc R U . . .
H1B H 0.634347 0.602677 0.730777 0.032 Uiso 1 1 calc R U . . .
C10 C 0.69686(17) 0.83908(12) 0.56202(18) 0.0289(4) Uani 1 1 d . . . . .
H10 H 0.697605 0.889858 0.585422 0.035 Uiso 1 1 calc R U . . .
C12 C 0.77381(17) 0.74222(13) 0.46256(18) 0.0291(4) Uani 1 1 d . . . . .
H12 H 0.825267 0.726821 0.415693 0.035 Uiso 1 1 calc R U . . .
C26 C 0.15977(18) 0.80556(12) 0.40153(17) 0.0283(4) Uani 1 1 d . . . . .
H26 H 0.191401 0.818980 0.479414 0.034 Uiso 1 1 calc R U . . .
C5 C 0.2438(2) 0.54632(12) 0.75916(17) 0.0295(4) Uani 1 1 d . . . . .
H5 H 0.168693 0.527386 0.765106 0.035 Uiso 1 1 calc R U . . .
C3 C 0.4475(2) 0.57733(12) 0.84521(17) 0.0297(4) Uani 1 1 d . . . . .
H3 H 0.513150 0.578630 0.910017 0.036 Uiso 1 1 calc R U . . .
C30 C 0.17977(18) 0.74621(12) 0.22812(17) 0.0285(4) Uani 1 1 d . . . . .
H30 H 0.225705 0.719096 0.185712 0.034 Uiso 1 1 calc R U . . .
C20 C 0.26152(19) 0.54311(12) 0.16983(17) 0.0289(4) Uani 1 1 d . . . . .
H20 H 0.324173 0.533538 0.132768 0.035 Uiso 1 1 calc R U . . .
C11 C 0.77145(17) 0.81658(13) 0.49328(18) 0.0303(5) Uani 1 1 d . . . . .
H11 H 0.820609 0.851987 0.467457 0.036 Uiso 1 1 calc R U . . .
C18 C 0.05322(19) 0.56089(13) 0.15915(18) 0.0325(5) Uani 1 1 d . . . . .
H18 H -0.026587 0.560868 0.114819 0.039 Uiso 1 1 calc R U . . .
C15 C 0.53928(19) 0.81677(13) 0.66929(18) 0.0314(5) Uani 1 1 d . . . . .
H15A H 0.467009 0.786100 0.654582 0.047 Uiso 1 1 calc R U . . .
H15B H 0.517881 0.868914 0.649359 0.047 Uiso 1 1 calc R U . . .
H15C H 0.579807 0.813517 0.750709 0.047 Uiso 1 1 calc R U . . .
C4 C 0.3387(2) 0.54884(12) 0.85428(18) 0.0315(5) Uani 1 1 d . . . . .
H4 H 0.329161 0.530917 0.926166 0.038 Uiso 1 1 calc R U . . .
C29 C 0.0634(2) 0.76601(13) 0.17544(19) 0.0347(5) Uani 1 1 d . . . . .
H29 H 0.030721 0.752079 0.097957 0.042 Uiso 1 1 calc R U . . .
C19 C 0.1448(2) 0.54349(13) 0.10629(18) 0.0329(5) Uani 1 1 d . . . . .
H19 H 0.127331 0.531896 0.026746 0.040 Uiso 1 1 calc R U . . .
C14 C 0.71604(18) 0.60787(13) 0.47399(19) 0.0306(5) Uani 1 1 d . . . . .
H14A H 0.765949 0.583582 0.541732 0.046 Uiso 1 1 calc R U . . .
H14B H 0.753805 0.603122 0.409206 0.046 Uiso 1 1 calc R U . . .
H14C H 0.637646 0.583852 0.454601 0.046 Uiso 1 1 calc R U . . .
C22 C -0.02250(18) 0.60902(13) 0.32516(19) 0.0317(5) Uani 1 1 d . . . . .
H22A H -0.039949 0.573536 0.381300 0.047 Uiso 1 1 calc R U . . .
H22B H -0.094142 0.616715 0.263692 0.047 Uiso 1 1 calc R U . . .
H22C H 0.002787 0.656813 0.363088 0.047 Uiso 1 1 calc R U . . .
C28 C -0.00521(19) 0.80599(14) 0.2353(2) 0.0370(5) Uani 1 1 d . . . . .
H28 H -0.084816 0.819427 0.199548 0.044 Uiso 1 1 calc R U . . .
C27 C 0.04426(19) 0.82610(14) 0.3485(2) 0.0350(5) Uani 1 1 d . . . . .
H27 H -0.001526 0.854197 0.389863 0.042 Uiso 1 1 calc R U . . .

loop_
_atom_site_aniso_label
_atom_site_aniso_U_11
_atom_site_aniso_U_22
_atom_site_aniso_U_33
_atom_site_aniso_U_23
_atom_site_aniso_U_13
_atom_site_aniso_U_12
Ti1 0.01985(18) 0.0246(2) 0.01691(18) 0.00100(13) 0.00221(13) -0.00057(13)
N1 0.0271(8) 0.0229(8) 0.0197(7) 0.0000(6) 0.0055(6) 0.0016(6)
N3 0.0224(8) 0.0277(9) 0.0200(8) -0.0006(7) 0.0036(6) -0.0020(6)
N2 0.0222(8) 0.0270(9) 0.0196(8) -0.0001(6) 0.0025(6) -0.0028(6)
C21 0.0270(9) 0.0229(10) 0.0206(9) 0.0006(7) 0.0020(7) -0.0015(7)
C8 0.0175(8) 0.0290(10) 0.0192(9) 0.0002(8) -0.0017(7) 0.0000(7)
C16 0.0255(9) 0.0226(10) 0.0208(9) 0.0001(7) 0.0017(7) -0.0043(7)
C9 0.0210(9) 0.0301(11) 0.0209(9) -0.0013(8) -0.0034(7) 0.0016(8)
C6 0.0283(10) 0.0240(10) 0.0237(9) -0.0007(8) 0.0095(8) 0.0003(8)
C23 0.0239(9) 0.0280(10) 0.0206(9) -0.0003(8) 0.0032(7) 0.0016(8)
C13 0.0178(8) 0.0292(11) 0.0225(9) -0.0003(8) -0.0010(7) 0.0011(7)
C25 0.0236(9) 0.0244(10) 0.0220(9) 0.0044(7) 0.0016(7) -0.0025(7)
C2 0.0313(10) 0.0229(10) 0.0187(9) -0.0007(7) 0.0043(7) 0.0039(8)
C7 0.0242(9) 0.0277(11) 0.0257(10) -0.0006(8) 0.0082(8) -0.0002(8)
C24 0.0238(9) 0.0283(11) 0.0238(9) 0.0032(8) 0.0041(8) -0.0013(8)
C17 0.0250(10) 0.0257(10) 0.0287(10) 0.0015(8) 0.0005(8) -0.0047(8)
C1 0.0272(10) 0.0309(11) 0.0195(9) 0.0001(8) 0.0000(8) 0.0025(8)
C10 0.0246(10) 0.0282(11) 0.0292(10) -0.0024(8) -0.0032(8) -0.0013(8)
C12 0.0196(9) 0.0370(12) 0.0298(10) -0.0005(9) 0.0038(8) 0.0005(8)
C26 0.0291(10) 0.0314(11) 0.0244(10) 0.0012(8) 0.0063(8) -0.0005(8)
C5 0.0393(11) 0.0264(11) 0.0261(10) -0.0025(8) 0.0145(9) -0.0032(9)
C3 0.0401(11) 0.0284(11) 0.0186(9) -0.0008(8) 0.0034(8) 0.0026(9)
C30 0.0317(10) 0.0289(11) 0.0229(9) 0.0013(8) 0.0024(8) -0.0019(8)
C20 0.0339(11) 0.0308(11) 0.0212(9) -0.0003(8) 0.0048(8) 0.0011(8)
C11 0.0209(9) 0.0342(12) 0.0335(11) 0.0020(9) 0.0015(8) -0.0054(8)
C18 0.0292(10) 0.0322(12) 0.0301(11) 0.0009(9) -0.0050(8) -0.0040(9)
C15 0.0323(11) 0.0331(12) 0.0274(10) -0.0049(9) 0.0044(8) 0.0023(9)
C4 0.0496(13) 0.0252(11) 0.0219(10) 0.0012(8) 0.0129(9) -0.0011(9)
C29 0.0342(11) 0.0358(12) 0.0280(10) 0.0044(9) -0.0048(9) -0.0058(9)
C19 0.0392(12) 0.0335(12) 0.0218(10) -0.0013(8) -0.0015(9) -0.0030(9)
C14 0.0251(10) 0.0317(12) 0.0350(11) -0.0039(9) 0.0070(8) 0.0032(8)
C22 0.0216(9) 0.0362(12) 0.0347(11) 0.0015(9) 0.0015(8) -0.0022(8)
C28 0.0245(10) 0.0386(13) 0.0434(13) 0.0101(10) -0.0012(9) -0.0012(9)
C27 0.0282(10) 0.0383(13) 0.0404(12) 0.0057(10) 0.0117(9) 0.0040(9)

loop_
_atom_type_symbol
_atom_type_description
_atom_type_scat_dispersion_real
_atom_type_scat_dispersion_imag
_atom_type_scat_source
C C 0.0181 0.0091 'International Tables Vol C Tables 4.2.6.8 and 6.1.1.4'
H H 0.0000 0.0000 'International Tables Vol C Tables 4.2.6.8 and 6.1.1.4'
N N 0.0311 0.0180 'International Tables Vol C Tables 4.2.6.8 and 6.1.1.4'
Ti Ti 0.2191 1.8069 'International Tables Vol C Tables 4.2.6.8 and 6.1.1.4'

loop_
_exptl_crystal_face_index_h
_exptl_crystal_face_index_k
_exptl_crystal_face_index_l
_exptl_crystal_face_perp_dist
-2 -1 0 0.0253
2 1 0 0.0227
0 -3 7 0.0822
0 3 -7 0.0796
0 -12 0 0.0070
-6 -2 6 0.0689
6 -5 -5 0.0499
0 12 0 0.0082

loop_
_geom_angle_atom_site_label_1
_geom_angle_atom_site_label_2
_geom_angle_atom_site_label_3
_geom_angle
_geom_angle_site_symmetry_1
_geom_angle_site_symmetry_3
_geom_angle_publ_flag
N3 Ti1 N1 72.86(6) . . ?
N3 Ti1 N2 146.74(7) . . ?
N3 Ti1 C23 82.30(7) . . ?
N3 Ti1 C24 102.50(7) . . ?
N2 Ti1 N1 73.93(6) . . ?
N2 Ti1 C23 112.06(7) . . ?
N2 Ti1 C24 100.55(7) . . ?
C23 Ti1 N1 117.85(7) . . ?
C23 Ti1 C24 109.30(8) . . ?
C24 Ti1 N1 131.08(7) . . ?
C6 N1 Ti1 119.40(13) . . ?
C2 N1 Ti1 119.59(13) . . ?
C2 N1 C6 120.96(17) . . ?
C16 N3 Ti1 108.79(12) . . ?
C16 N3 C7 123.44(16) . . ?
C7 N3 Ti1 126.92(13) . . ?
C8 N2 Ti1 119.60(12) . . ?
C8 N2 C1 114.81(15) . . ?
C1 N2 Ti1 124.65(13) . . ?
C16 C21 C23 117.54(17) . . ?
C20 C21 C16 118.62(18) . . ?
C20 C21 C23 123.78(18) . . ?
C9 C8 N2 120.25(17) . . ?
C13 C8 N2 119.98(18) . . ?
C13 C8 C9 119.73(18) . . ?
N3 C16 C21 113.90(17) . . ?
C17 C16 N3 125.04(18) . . ?
C17 C16 C21 120.74(18) . . ?
C8 C9 C15 121.86(19) . . ?
C10 C9 C8 119.07(18) . . ?
C10 C9 C15 119.06(19) . . ?
N1 C6 C7 113.21(16) . . ?
N1 C6 C5 120.71(19) . . ?
C5 C6 C7 126.08(18) . . ?
Ti1 C23 H23A 111.9 . . ?
Ti1 C23 H23B 111.9 . . ?
C21 C23 Ti1 99.18(12) . . ?
C21 C23 H23A 111.9 . . ?
C21 C23 H23B 111.9 . . ?
H23A C23 H23B 109.6 . . ?
C8 C13 C14 121.39(18) . . ?
C12 C13 C8 119.08(19) . . ?
C12 C13 C14 119.44(18) . . ?
C26 C25 C24 121.11(18) . . ?
C26 C25 C30 117.31(18) . . ?
C30 C25 C24 121.58(18) . . ?
N1 C2 C1 113.49(16) . . ?
N1 C2 C3 120.72(19) . . ?
C3 C2 C1 125.78(18) . . ?
N3 C7 C6 106.27(15) . . ?
N3 C7 H7A 110.5 . . ?
N3 C7 H7B 110.5 . . ?
C6 C7 H7A 110.5 . . ?
C6 C7 H7B 110.5 . . ?
H7A C7 H7B 108.7 . . ?
Ti1 C24 H24A 107.2 . . ?
Ti1 C24 H24B 107.2 . . ?
C25 C24 Ti1 120.33(13) . . ?
C25 C24 H24A 107.2 . . ?
C25 C24 H24B 107.2 . . ?
H24A C24 H24B 106.9 . . ?
C16 C17 C22 121.20(18) . . ?
C18 C17 C16 118.35(19) . . ?
C18 C17 C22 120.07(19) . . ?
N2 C1 C2 108.00(16) . . ?
N2 C1 H1A 110.1 . . ?
N2 C1 H1B 110.1 . . ?
C2 C1 H1A 110.1 . . ?
C2 C1 H1B 110.1 . . ?
H1A C1 H1B 108.4 . . ?
C9 C10 H10 119.3 . . ?
C11 C10 C9 121.3(2) . . ?
C11 C10 H10 119.3 . . ?
C13 C12 H12 119.4 . . ?
C11 C12 C13 121.18(19) . . ?
C11 C12 H12 119.4 . . ?
C25 C26 H26 119.4 . . ?
C27 C26 C25 121.27(19) . . ?
C27 C26 H26 119.4 . . ?
C6 C5 H5 120.7 . . ?
C4 C5 C6 118.57(19) . . ?
C4 C5 H5 120.7 . . ?
C2 C3 H3 120.7 . . ?
C4 C3 C2 118.64(19) . . ?
C4 C3 H3 120.7 . . ?
C25 C30 H30 119.3 . . ?
C29 C30 C25 121.4(2) . . ?
C29 C30 H30 119.3 . . ?
C21 C20 H20 119.7 . . ?
C19 C20 C21 120.7(2) . . ?
C19 C20 H20 119.7 . . ?
C10 C11 H11 120.3 . . ?
C12 C11 C10 119.5(2) . . ?
C12 C11 H11 120.3 . . ?
C17 C18 H18 119.2 . . ?
C17 C18 C19 121.61(19) . . ?
C19 C18 H18 119.2 . . ?
C9 C15 H15A 109.5 . . ?
C9 C15 H15B 109.5 . . ?
C9 C15 H15C 109.5 . . ?
H15A C15 H15B 109.5 . . ?
H15A C15 H15C 109.5 . . ?
H15B C15 H15C 109.5 . . ?
C5 C4 H4 119.8 . . ?
C3 C4 C5 120.37(19) . . ?
C3 C4 H4 119.8 . . ?
C30 C29 H29 119.8 . . ?
C28 C29 C30 120.4(2) . . ?
C28 C29 H29 119.8 . . ?
C20 C19 C18 119.86(19) . . ?
C20 C19 H19 120.1 . . ?
C18 C19 H19 120.1 . . ?
C13 C14 H14A 109.5 . . ?
C13 C14 H14B 109.5 . . ?
C13 C14 H14C 109.5 . . ?
H14A C14 H14B 109.5 . . ?
H14A C14 H14C 109.5 . . ?
H14B C14 H14C 109.5 . . ?
C17 C22 H22A 109.5 . . ?
C17 C22 H22B 109.5 . . ?
C17 C22 H22C 109.5 . . ?
H22A C22 H22B 109.5 . . ?
H22A C22 H22C 109.5 . . ?
H22B C22 H22C 109.5 . . ?
C29 C28 H28 120.5 . . ?
C29 C28 C27 119.0(2) . . ?
C27 C28 H28 120.5 . . ?
C26 C27 C28 120.7(2) . . ?
C26 C27 H27 119.7 . . ?
C28 C27 H27 119.7 . . ?

loop_
_geom_bond_atom_site_label_1
_geom_bond_atom_site_label_2
_geom_bond_distance
_geom_bond_site_symmetry_2
_geom_bond_publ_flag
Ti1 N1 2.1590(16) . ?
Ti1 N3 1.9502(16) . ?
Ti1 N2 1.9674(16) . ?
Ti1 C23 2.1159(19) . ?
Ti1 C24 2.122(2) . ?
N1 C6 1.353(2) . ?
N1 C2 1.341(2) . ?
N3 C16 1.408(2) . ?
N3 C7 1.444(2) . ?
N2 C8 1.430(2) . ?
N2 C1 1.463(2) . ?
C21 C16 1.417(3) . ?
C21 C23 1.491(3) . ?
C21 C20 1.399(3) . ?
C8 C9 1.412(3) . ?
C8 C13 1.409(3) . ?
C16 C17 1.408(3) . ?
C9 C10 1.392(3) . ?
C9 C15 1.504(3) . ?
C6 C7 1.497(3) . ?
C6 C5 1.386(3) . ?
C23 H23A 0.9900 . ?
C23 H23B 0.9900 . ?
C13 C12 1.398(3) . ?
C13 C14 1.504(3) . ?
C25 C24 1.482(3) . ?
C25 C26 1.401(3) . ?
C25 C30 1.402(3) . ?
C2 C1 1.494(3) . ?
C2 C3 1.390(3) . ?
C7 H7A 0.9900 . ?
C7 H7B 0.9900 . ?
C24 H24A 0.9900 . ?
C24 H24B 0.9900 . ?
C17 C18 1.387(3) . ?
C17 C22 1.506(3) . ?
C1 H1A 0.9900 . ?
C1 H1B 0.9900 . ?
C10 H10 0.9500 . ?
C10 C11 1.385(3) . ?
C12 H12 0.9500 . ?
C12 C11 1.382(3) . ?
C26 H26 0.9500 . ?
C26 C27 1.386(3) . ?
C5 H5 0.9500 . ?
C5 C4 1.385(3) . ?
C3 H3 0.9500 . ?
C3 C4 1.384(3) . ?
C30 H30 0.9500 . ?
C30 C29 1.390(3) . ?
C20 H20 0.9500 . ?
C20 C19 1.384(3) . ?
C11 H11 0.9500 . ?
C18 H18 0.9500 . ?
C18 C19 1.391(3) . ?
C15 H15A 0.9800 . ?
C15 H15B 0.9800 . ?
C15 H15C 0.9800 . ?
C4 H4 0.9500 . ?
C29 H29 0.9500 . ?
C29 C28 1.387(3) . ?
C19 H19 0.9500 . ?
C14 H14A 0.9800 . ?
C14 H14B 0.9800 . ?
C14 H14C 0.9800 . ?
C22 H22A 0.9800 . ?
C22 H22B 0.9800 . ?
C22 H22C 0.9800 . ?
C28 H28 0.9500 . ?
C28 C27 1.390(3) . ?
C27 H27 0.9500 . ?

loop_
_geom_torsion_atom_site_label_1
_geom_torsion_atom_site_label_2
_geom_torsion_atom_site_label_3
_geom_torsion_atom_site_label_4
_geom_torsion
_geom_torsion_site_symmetry_1
_geom_torsion_site_symmetry_2
_geom_torsion_site_symmetry_3
_geom_torsion_site_symmetry_4
_geom_torsion_publ_flag
Ti1 N1 C6 C7 -1.6(2) . . . . ?
Ti1 N1 C6 C5 179.13(15) . . . . ?
Ti1 N1 C2 C1 3.4(2) . . . . ?
Ti1 N1 C2 C3 -177.53(15) . . . . ?
Ti1 N3 C16 C21 28.7(2) . . . . ?
Ti1 N3 C16 C17 -144.86(17) . . . . ?
Ti1 N3 C7 C6 -14.0(2) . . . . ?
Ti1 N2 C8 C9 95.22(18) . . . . ?
Ti1 N2 C8 C13 -82.7(2) . . . . ?
Ti1 N2 C1 C2 -5.3(2) . . . . ?
N1 C6 C7 N3 8.3(2) . . . . ?
N1 C6 C5 C4 -2.0(3) . . . . ?
N1 C2 C1 N2 0.7(2) . . . . ?
N1 C2 C3 C4 -1.1(3) . . . . ?
N3 C16 C17 C18 176.14(19) . . . . ?
N3 C16 C17 C22 3.2(3) . . . . ?
N2 C8 C9 C10 -176.39(17) . . . . ?
N2 C8 C9 C15 3.3(3) . . . . ?
N2 C8 C13 C12 174.38(17) . . . . ?
N2 C8 C13 C14 -9.2(3) . . . . ?
C21 C16 C17 C18 3.0(3) . . . . ?
C21 C16 C17 C22 -169.93(19) . . . . ?
C21 C20 C19 C18 3.0(3) . . . . ?
C8 N2 C1 C2 163.50(16) . . . . ?
C8 C9 C10 C11 1.4(3) . . . . ?
C8 C13 C12 C11 2.7(3) . . . . ?
C16 N3 C7 C6 154.21(18) . . . . ?
C16 C21 C23 Ti1 -29.8(2) . . . . ?
C16 C21 C20 C19 -3.0(3) . . . . ?
C16 C17 C18 C19 -3.1(3) . . . . ?
C9 C8 C13 C12 -3.5(3) . . . . ?
C9 C8 C13 C14 172.87(18) . . . . ?
C9 C10 C11 C12 -2.4(3) . . . . ?
C6 N1 C2 C1 -179.07(17) . . . . ?
C6 N1 C2 C3 0.0(3) . . . . ?
C6 C5 C4 C3 0.8(3) . . . . ?
C23 C21 C16 N3 3.5(3) . . . . ?
C23 C21 C16 C17 177.38(19) . . . . ?
C23 C21 C20 C19 179.8(2) . . . . ?
C13 C8 C9 C10 1.5(3) . . . . ?
C13 C8 C9 C15 -178.74(17) . . . . ?
C13 C12 C11 C10 0.3(3) . . . . ?
C25 C26 C27 C28 1.3(3) . . . . ?
C25 C30 C29 C28 0.4(3) . . . . ?
C2 N1 C6 C7 -179.09(17) . . . . ?
C2 N1 C6 C5 1.6(3) . . . . ?
C2 C3 C4 C5 0.7(3) . . . . ?
C7 N3 C16 C21 -141.37(19) . . . . ?
C7 N3 C16 C17 45.1(3) . . . . ?
C7 C6 C5 C4 178.8(2) . . . . ?
C24 C25 C26 C27 179.7(2) . . . . ?
C24 C25 C30 C29 179.45(19) . . . . ?
C17 C18 C19 C20 0.2(3) . . . . ?
C1 N2 C8 C9 -74.2(2) . . . . ?
C1 N2 C8 C13 107.9(2) . . . . ?
C1 C2 C3 C4 177.76(19) . . . . ?
C26 C25 C24 Ti1 91.9(2) . . . . ?
C26 C25 C30 C29 -0.2(3) . . . . ?
C5 C6 C7 N3 -172.4(2) . . . . ?
C3 C2 C1 N2 -178.25(19) . . . . ?
C30 C25 C24 Ti1 -87.7(2) . . . . ?
C30 C25 C26 C27 -0.6(3) . . . . ?
C30 C29 C28 C27 0.2(3) . . . . ?
C20 C21 C16 N3 -173.86(18) . . . . ?
C20 C21 C16 C17 0.0(3) . . . . ?
C20 C21 C23 Ti1 147.41(18) . . . . ?
C15 C9 C10 C11 -178.28(18) . . . . ?
C29 C28 C27 C26 -1.0(3) . . . . ?
C14 C13 C12 C11 -173.82(19) . . . . ?
C22 C17 C18 C19 169.9(2) . . . . ?

loop_
_exptl_oxdiff_crystal_face_indexfrac_h
_exptl_oxdiff_crystal_face_indexfrac_k
_exptl_oxdiff_crystal_face_indexfrac_l
_exptl_oxdiff_crystal_face_x
_exptl_oxdiff_crystal_face_y
_exptl_oxdiff_crystal_face_z
-2.0000 -1.0000 0.0000 0.0032 -0.2001 0.2063
2.0000 1.0000 -0.0000 -0.0032 0.2001 -0.2063
-0.4764 -2.8285 7.4337 0.0231 0.7746 0.6320
0.4509 2.8159 -7.4312 -0.0231 -0.7769 -0.6292
-0.1542 -11.6056 0.1213 0.9153 -0.0244 0.4020
-6.2472 -1.6156 5.5804 -0.2481 -0.0010 0.9687
5.7649 -4.7018 -5.1584 0.7223 -0.0121 -0.6915
0.3805 11.5853 -0.3794 -0.8987 0.0181 -0.4383
